data_7038885
loop_
_publ_author_name
'Caradoc-Davies, Paula L.'
'Gregory, Duncan H.'
'Hanton, Lyall R.'
'Turnbull, Julia M.'

_publ_section_title
;
 Probing copper halide supramolecular arrays of a ditopic ligand with
 complexes of a monotopic analogue
;
_journal_coden_ASTM JCSDAA
_journal_issue 8
_journal_name_full
;
 Journal of the Chemical Society, Dalton Transactions
;
_journal_page_first 1574
_journal_page_last 1580
_journal_paper_doi 10.1039/b111176k
_journal_year 2002
_chemical_formula_sum 'C12 H14 Cl2 Cu N2 O S'
_chemical_formula_weight 368.77
_space_group_IT_number 14
_symmetry_cell_setting monoclinic
_symmetry_space_group_name_Hall '-P 2yn'
_symmetry_space_group_name_H-M 'P 1 21/n 1'
_atom_sites_solution_hydrogens geom
_atom_sites_solution_primary direct
_atom_sites_solution_secondary difmap
_audit_creation_method SHELXL-97
_cell_angle_alpha 90.00
_cell_angle_beta 94.728(3)
_cell_angle_gamma 90.00
_cell_formula_units_Z 4
_cell_length_a 8.077(2)
_cell_length_b 13.919(4)
_cell_length_c 12.956(3)
_cell_measurement_reflns_used 2951
_cell_measurement_temperature 170(2)
_cell_measurement_theta_max 26.44
_cell_measurement_theta_min 2.15
_cell_volume 1451.6(6)
_computing_cell_refinement 'Bruker SMART'
_computing_data_collection 'Bruker SMART'
_computing_data_reduction 'Bruker SHELXTL'
_computing_molecular_graphics 'Bruker SHELXTL'
_computing_publication_material 'Bruker SHELXTL'
_computing_structure_refinement 'SHELXL-97 (Sheldrick, 1997)'
_computing_structure_solution 'Bruker SHELXTL'
_diffrn_ambient_temperature 170(2)
_diffrn_measured_fraction_theta_full 0.988
_diffrn_measured_fraction_theta_max 0.988
_diffrn_measurement_device_type 'CCD area detector'
_diffrn_measurement_method 'phi and omega scans'
_diffrn_radiation_monochromator graphite
_diffrn_radiation_source 'fine-focus sealed tube'
_diffrn_radiation_type MoK\a
_diffrn_radiation_wavelength 0.71073
_diffrn_reflns_av_R_equivalents 0.0434
_diffrn_reflns_av_sigmaI/netI 0.0295
_diffrn_reflns_limit_h_max 6
_diffrn_reflns_limit_h_min -10
_diffrn_reflns_limit_k_max 17
_diffrn_reflns_limit_k_min -17
_diffrn_reflns_limit_l_max 16
_diffrn_reflns_limit_l_min -16
_diffrn_reflns_number 18180
_diffrn_reflns_theta_full 26.44
_diffrn_reflns_theta_max 26.44
_diffrn_reflns_theta_min 2.15
_exptl_absorpt_coefficient_mu 2.008
_exptl_absorpt_correction_T_max 0.786
_exptl_absorpt_correction_T_min 0.642
_exptl_absorpt_correction_type multi-scan
_exptl_absorpt_process_details 'SADABS (Sheldrick 1996)'
_exptl_crystal_colour green
_exptl_crystal_density_diffrn 1.687
_exptl_crystal_density_method 'not measured'
_exptl_crystal_description block
_exptl_crystal_F_000 748
_exptl_crystal_size_max 0.38
_exptl_crystal_size_mid 0.21
_exptl_crystal_size_min 0.12
_refine_diff_density_max 0.517
_refine_diff_density_min -0.413
_refine_diff_density_rms 0.082
_refine_ls_extinction_method none
_refine_ls_goodness_of_fit_ref 1.126
_refine_ls_hydrogen_treatment mixed
_refine_ls_matrix_type full
_refine_ls_number_parameters 178
_refine_ls_number_reflns 2951
_refine_ls_number_restraints 0
_refine_ls_restrained_S_all 1.126
_refine_ls_R_factor_all 0.0509
_refine_ls_R_factor_gt 0.0363
_refine_ls_shift/su_max 0.001
_refine_ls_shift/su_mean 0.000
_refine_ls_structure_factor_coef Fsqd
_refine_ls_weighting_details 'calc w=1/[\s^2^(Fo^2^)+(0.0274P)^2^+2.0419P] where P=(Fo^2^+2Fc^2^)/3'
_refine_ls_weighting_scheme calc
_refine_ls_wR_factor_gt 0.0746
_refine_ls_wR_factor_ref 0.0789
_reflns_number_gt 2413
_reflns_number_total 2951
_reflns_threshold_expression >2sigma(I)
_cod_data_source_file b111176k.txt
_cod_data_source_block CuCl2L'
_cod_depositor_comments
;
The following automatic conversions were performed:

'_symmetry_cell_setting' value 'Monoclinic' changed to 'monoclinic'
according to the built-in table from CIF Core dictionary named
'cif_core.dic' version 2.4.1 from 2010-06-29.

Automatic conversion script
Id: cif_fix_values 4287 2015-11-16 14:04:37Z antanas 
;
_cod_original_sg_symbol_H-M P21/n
_cod_database_code 7038885

loop_
_symmetry_equiv_pos_as_xyz
'x, y, z'
'-x+1/2, y+1/2, -z+1/2'
'-x, -y, -z'
'x-1/2, -y-1/2, z-1/2'

loop_
_atom_site_label
_atom_site_type_symbol
_atom_site_fract_x
_atom_site_fract_y
_atom_site_fract_z
_atom_site_U_iso_or_equiv
_atom_site_adp_type
_atom_site_occupancy
_atom_site_symmetry_multiplicity
_atom_site_calc_flag
_atom_site_refinement_flags
_atom_site_disorder_assembly
_atom_site_disorder_group
Cu1 Cu 0.07975(4) 0.68010(3) 0.79636(3) 0.01956(11) Uani 1 1 d . . .
Cl2 Cl 0.20356(9) 0.59031(5) 0.93013(6) 0.02376(17) Uani 1 1 d . . .
Cl1 Cl -0.02823(10) 0.55330(6) 0.67591(7) 0.0342(2) Uani 1 1 d . . .
S1 S -0.00518(10) 0.82768(6) 0.71420(6) 0.02589(19) Uani 1 1 d . . .
N1 N 0.2899(3) 0.70656(18) 0.7285(2) 0.0218(6) Uani 1 1 d . . .
N2 N -0.1289(3) 0.69884(17) 0.86722(19) 0.0206(6) Uani 1 1 d . . .
C1 C 0.3950(4) 0.6356(2) 0.7081(3) 0.0306(8) Uani 1 1 d . . .
H1 H 0.3731 0.5723 0.7308 0.037 Uiso 1 1 calc R . .
C2 C 0.5338(4) 0.6515(3) 0.6551(3) 0.0343(8) Uani 1 1 d . . .
H2 H 0.6056 0.5999 0.6412 0.041 Uiso 1 1 calc R . .
C3 C 0.5670(4) 0.7435(3) 0.6226(3) 0.0307(8) Uani 1 1 d . . .
H3 H 0.6616 0.7559 0.5856 0.037 Uiso 1 1 calc R . .
C4 C 0.4608(4) 0.8175(2) 0.6445(2) 0.0274(7) Uani 1 1 d . . .
H4 H 0.4820 0.8815 0.6235 0.033 Uiso 1 1 calc R . .
C5 C 0.3225(4) 0.7966(2) 0.6977(2) 0.0213(6) Uani 1 1 d . . .
C6 C 0.2054(4) 0.8747(2) 0.7258(3) 0.0290(7) Uani 1 1 d . . .
H6A H 0.2136 0.9303 0.6789 0.035 Uiso 1 1 calc R . .
H6B H 0.2351 0.8965 0.7977 0.035 Uiso 1 1 calc R . .
C7 C -0.0969(4) 0.8699(2) 0.8305(3) 0.0270(7) Uani 1 1 d . . .
H7A H -0.0085 0.8909 0.8831 0.032 Uiso 1 1 calc R . .
H7B H -0.1714 0.9250 0.8132 0.032 Uiso 1 1 calc R . .
C8 C -0.1941(4) 0.7876(2) 0.8723(2) 0.0214(6) Uani 1 1 d . . .
C9 C -0.3438(4) 0.8030(2) 0.9148(2) 0.0259(7) Uani 1 1 d . . .
H9 H -0.3876 0.8661 0.9188 0.031 Uiso 1 1 calc R . .
C10 C -0.4287(4) 0.7254(3) 0.9513(3) 0.0296(7) Uani 1 1 d . . .
H10 H -0.5325 0.7345 0.9795 0.036 Uiso 1 1 calc R . .
C11 C -0.3606(4) 0.6341(2) 0.9465(3) 0.0283(7) Uani 1 1 d . . .
H11 H -0.4165 0.5800 0.9717 0.034 Uiso 1 1 calc R . .
C12 C -0.2107(4) 0.6233(2) 0.9044(2) 0.0257(7) Uani 1 1 d . . .
H12 H -0.1633 0.5609 0.9013 0.031 Uiso 1 1 calc R . .
O1 O 0.2619(4) 0.9531(3) 0.9626(3) 0.0697(11) Uani 1 1 d . . .
H1A H 0.328(6) 0.947(4) 1.034(4) 0.084 Uiso 1 1 d . . .
H1B H 0.338(7) 0.993(4) 0.927(4) 0.084 Uiso 1 1 d . . .

loop_
_atom_site_aniso_label
_atom_site_aniso_U_11
_atom_site_aniso_U_22
_atom_site_aniso_U_33
_atom_site_aniso_U_23
_atom_site_aniso_U_13
_atom_site_aniso_U_12
Cu1 0.01773(19) 0.01816(19) 0.0236(2) 0.00180(15) 0.00661(14) 0.00049(15)
Cl2 0.0218(4) 0.0246(4) 0.0253(4) 0.0038(3) 0.0052(3) 0.0027(3)
Cl1 0.0295(4) 0.0357(5) 0.0375(5) -0.0153(4) 0.0038(4) -0.0028(4)
S1 0.0253(4) 0.0265(4) 0.0264(4) 0.0043(3) 0.0054(3) 0.0029(3)
N1 0.0201(13) 0.0216(13) 0.0243(14) 0.0018(11) 0.0047(11) -0.0005(10)
N2 0.0178(13) 0.0209(13) 0.0235(13) 0.0014(10) 0.0032(10) 0.0006(10)
C1 0.0281(18) 0.0249(17) 0.040(2) 0.0092(15) 0.0123(15) 0.0052(14)
C2 0.0281(19) 0.0347(19) 0.042(2) 0.0054(16) 0.0160(16) 0.0095(15)
C3 0.0212(17) 0.046(2) 0.0263(17) 0.0074(15) 0.0086(13) 0.0001(15)
C4 0.0245(17) 0.0296(17) 0.0285(17) 0.0071(15) 0.0040(13) -0.0063(14)
C5 0.0177(15) 0.0249(16) 0.0208(15) 0.0025(12) -0.0008(12) -0.0028(12)
C6 0.0268(18) 0.0224(16) 0.0394(19) 0.0015(15) 0.0115(15) -0.0031(14)
C7 0.0291(18) 0.0232(16) 0.0297(18) -0.0014(14) 0.0089(14) 0.0019(14)
C8 0.0205(15) 0.0234(16) 0.0200(15) 0.0002(12) 0.0007(12) 0.0001(13)
C9 0.0246(16) 0.0250(17) 0.0285(17) -0.0009(13) 0.0054(13) 0.0052(13)
C10 0.0167(16) 0.042(2) 0.0310(18) -0.0003(16) 0.0040(13) 0.0010(15)
C11 0.0228(17) 0.0314(18) 0.0315(18) 0.0068(15) 0.0065(14) -0.0029(14)
C12 0.0253(17) 0.0230(16) 0.0291(17) 0.0047(13) 0.0039(14) -0.0007(13)
O1 0.056(2) 0.113(3) 0.0390(17) 0.0051(19) -0.0003(15) -0.041(2)

loop_
_atom_type_symbol
_atom_type_description
_atom_type_scat_dispersion_real
_atom_type_scat_dispersion_imag
_atom_type_scat_source
C C 0.0033 0.0016 'International Tables Vol C Tables 4.2.6.8 and 6.1.1.4'
H H 0.0000 0.0000 'International Tables Vol C Tables 4.2.6.8 and 6.1.1.4'
N N 0.0061 0.0033 'International Tables Vol C Tables 4.2.6.8 and 6.1.1.4'
S S 0.1246 0.1234 'International Tables Vol C Tables 4.2.6.8 and 6.1.1.4'
Cl Cl 0.1484 0.1585 'International Tables Vol C Tables 4.2.6.8 and 6.1.1.4'
Cu Cu 0.3201 1.2651 'International Tables Vol C Tables 4.2.6.8 and 6.1.1.4'
O O 0.0106 0.0060 'International Tables Vol C Tables 4.2.6.8 and 6.1.1.4'

loop_
_geom_angle_atom_site_label_1
_geom_angle_atom_site_label_2
_geom_angle_atom_site_label_3
_geom_angle
_geom_angle_site_symmetry_1
_geom_angle_site_symmetry_3
N2 Cu1 N1 161.91(10) . .
N2 Cu1 Cl2 93.19(7) . .
N1 Cu1 Cl2 95.69(8) . .
N2 Cu1 S1 82.56(7) . .
N1 Cu1 S1 82.48(7) . .
Cl2 Cu1 S1 153.54(3) . .
N2 Cu1 Cl1 96.67(8) . .
N1 Cu1 Cl1 96.98(8) . .
Cl2 Cu1 Cl1 101.37(4) . .
S1 Cu1 Cl1 105.06(4) . .
C6 S1 C7 104.86(16) . .
C6 S1 Cu1 92.30(11) . .
C7 S1 Cu1 91.72(11) . .
C1 N1 C5 118.9(3) . .
C1 N1 Cu1 121.5(2) . .
C5 N1 Cu1 119.5(2) . .
C8 N2 C12 119.5(3) . .
C8 N2 Cu1 119.3(2) . .
C12 N2 Cu1 121.1(2) . .
N1 C1 C2 122.2(3) . .
C1 C2 C3 119.2(3) . .
C2 C3 C4 119.2(3) . .
C3 C4 C5 118.8(3) . .
N1 C5 C4 121.7(3) . .
N1 C5 C6 117.2(3) . .
C4 C5 C6 121.0(3) . .
C5 C6 S1 108.9(2) . .
C8 C7 S1 108.0(2) . .
N2 C8 C9 121.2(3) . .
N2 C8 C7 117.4(3) . .
C9 C8 C7 121.3(3) . .
C10 C9 C8 119.2(3) . .
C9 C10 C11 119.3(3) . .
C12 C11 C10 118.9(3) . .
N2 C12 C11 121.8(3) . .

loop_
_geom_bond_atom_site_label_1
_geom_bond_atom_site_label_2
_geom_bond_distance
_geom_bond_site_symmetry_2
Cu1 N2 2.002(2) .
Cu1 N1 2.009(2) .
Cu1 Cl2 2.2978(9) .
Cu1 S1 2.3881(10) .
Cu1 Cl1 2.4671(10) .
S1 C6 1.817(3) .
S1 C7 1.829(3) .
N1 C1 1.343(4) .
N1 C5 1.348(4) .
N2 C8 1.347(4) .
N2 C12 1.351(4) .
C1 C2 1.379(4) .
C2 C3 1.381(5) .
C3 C4 1.385(5) .
C4 C5 1.391(4) .
C5 C6 1.505(4) .
C7 C8 1.514(4) .
C8 C9 1.386(4) .
C9 C10 1.384(5) .
C10 C11 1.389(5) .
C11 C12 1.377(4) .
